data_4335436
loop_
_publ_author_name
'Shijun Wu'
'Matthew J. Polinski'
'Thomas Malcherek'
'Ulrich Bismayer'
'Martina Klinkenberg'
'Giuseppe Modolo'
'Dirk Bosbach'
'Wulf Depmeier'
'Thomas E. Albrecht-Schmitt'
'Evgeny V. Alekseev'

_publ_section_title
;
 Novel Fundamental Building Blocks and Site Dependent Isomorphism in the
 First Actinide Borophosphates
;
_journal_name_full 'Inorganic Chemistry'
_journal_page_first 7881
_journal_page_last 7888
_journal_paper_doi 10.1021/ic400214x
_journal_volume 52
_journal_year 2013
_chemical_formula_moiety Ag2(NH4)3(UO2)2[B3O(PO4)4(PO4H)2](H2O)
_chemical_formula_sum 'Ag2 B3 H16 N3 O30 P6 U2'
_chemical_formula_weight 1448.08
_chemical_name_common 'Ammounium silver uranyl borophosphate arsenate'
_chemical_name_systematic
;
 ?
;
_space_group_IT_number 2
_symmetry_cell_setting triclinic
_symmetry_space_group_name_Hall '-P 1'
_symmetry_space_group_name_H-M 'P -1'
_atom_sites_solution_hydrogens none
_atom_sites_solution_primary direct
_atom_sites_solution_secondary difmap
_audit_creation_method SHELXL-97
_cell_angle_alpha 90.371(16)
_cell_angle_beta 89.706(19)
_cell_angle_gamma 104.558(15)
_cell_formula_units_Z 2
_cell_length_a 8.5058(17)
_cell_length_b 9.2826(13)
_cell_length_c 17.508(5)
_cell_measurement_reflns_used 6652
_cell_measurement_temperature 293(2)
_cell_measurement_theta_max 28.28
_cell_measurement_theta_min 2.27
_cell_volume 1337.9(5)
_computing_cell_refinement 'Nonius EvalCCD'
_computing_data_collection 'Nonium Collect'
_computing_data_reduction 'Nonius EvalCCD'
_computing_molecular_graphics 'SHELXL-97 (Sheldrick, 1997)'
_computing_publication_material 'SHELXL-97 (Sheldrick, 1997)'
_computing_structure_refinement 'SHELXL-97 (Sheldrick, 1997)'
_computing_structure_solution Sir92/WinGX
_diffrn_ambient_temperature 293(2)
_diffrn_measured_fraction_theta_full 1.000
_diffrn_measured_fraction_theta_max 1.000
_diffrn_radiation_monochromator graphite
_diffrn_radiation_source 'fine-focus sealed tube'
_diffrn_radiation_type MoK\a
_diffrn_radiation_wavelength 0.71073
_diffrn_reflns_av_R_equivalents 0.0554
_diffrn_reflns_av_sigmaI/netI 0.0411
_diffrn_reflns_limit_h_max 11
_diffrn_reflns_limit_h_min -11
_diffrn_reflns_limit_k_max 12
_diffrn_reflns_limit_k_min -12
_diffrn_reflns_limit_l_max 23
_diffrn_reflns_limit_l_min -23
_diffrn_reflns_number 36672
_diffrn_reflns_theta_full 28.28
_diffrn_reflns_theta_max 28.28
_diffrn_reflns_theta_min 2.27
_exptl_absorpt_coefficient_mu 13.997
_exptl_absorpt_correction_T_max 0.432
_exptl_absorpt_correction_T_min 0.015
_exptl_absorpt_correction_type multi-scan
_exptl_crystal_colour Green-yellow
_exptl_crystal_density_diffrn 3.555
_exptl_crystal_description Prism
_exptl_crystal_F_000 334
_exptl_crystal_size_max 0.64
_exptl_crystal_size_mid 0.27
_exptl_crystal_size_min 0.06
_refine_diff_density_max 3.976
_refine_diff_density_min -3.507
_refine_diff_density_rms 0.338
_refine_ls_extinction_method SHELXL
_refine_ls_goodness_of_fit_ref 1.041
_refine_ls_hydrogen_treatment none
_refine_ls_matrix_type full
_refine_ls_number_parameters 419
_refine_ls_number_reflns 6652
_refine_ls_number_restraints 48
_refine_ls_restrained_S_all 1.039
_refine_ls_R_factor_all 0.0590
_refine_ls_R_factor_gt 0.0461
_refine_ls_shift/su_max 0.031
_refine_ls_shift/su_mean 0.002
_refine_ls_structure_factor_coef Fsqd
_refine_ls_weighting_details 'calc w=1/[\s^2^(Fo^2^)+(0.0616P)^2^+27.5571P] where P=(Fo^2^+2Fc^2^)/3'
_refine_ls_weighting_scheme calc
_refine_ls_wR_factor_gt 0.1120
_refine_ls_wR_factor_ref 0.1199
_reflns_number_gt 5688
_reflns_number_total 6652
_reflns_threshold_expression >2sigma(I)
_cod_data_source_file ic400214x_si_002_1.cif
_cod_data_source_block AgNBPU-1
_cod_original_formula_sum 'Ag2 B3 N3 O30 P6 U2 H16'
_cod_database_code 4335436

loop_
_symmetry_equiv_pos_as_xyz
'x, y, z'
'-x, -y, -z'

loop_
_atom_site_label
_atom_site_type_symbol
_atom_site_fract_x
_atom_site_fract_y
_atom_site_fract_z
_atom_site_U_iso_or_equiv
_atom_site_adp_type
_atom_site_occupancy
_atom_site_symmetry_multiplicity
_atom_site_calc_flag
_atom_site_refinement_flags
U1 U 0.79334(6) 0.70323(5) 0.55505(3) 0.01416(12) Uani 1 1 d .
U2 U 0.80386(6) 0.69648(5) 0.94289(3) 0.01468(12) Uani 1 1 d .
Ag1 Ag 0.97682(11) 0.90963(11) 0.75152(9) 0.0281(2) Uani 1 1 d .
Ag2 Ag 0.5000 1.0000 0.5000 0.0336(4) Uani 1 2 d S
Ag3 Ag 0.5000 1.0000 1.0000 0.0502(7) Uani 1 2 d S
P1 P 0.4956(4) 0.3703(4) 0.8995(2) 0.0160(7) Uani 1 1 d .
P2 P 0.8328(3) 0.5466(3) 0.7433(3) 0.0167(6) Uani 1 1 d .
P3 P 0.4861(4) 0.3753(4) 0.6035(2) 0.0144(7) Uani 1 1 d .
P4 P 1.1490(4) 0.9985(4) 0.5866(2) 0.0130(7) Uani 1 1 d .
P5 P 0.5727(3) 0.9433(3) 0.7453(3) 0.0136(5) Uani 1 1 d .
P6 P 1.1532(4) 0.9985(4) 0.9140(2) 0.0143(7) Uani 1 1 d .
B1 B 0.5215(12) 0.3703(11) 0.7514(11) 0.0112(19) Uani 1 1 d U
B2 B 0.4083(18) 1.1128(16) 0.6718(9) 0.011(3) Uani 1 1 d U
B3 B 1.4143(18) 1.1106(15) 0.8215(9) 0.010(3) Uani 1 1 d U
O1 O 0.4458(8) 1.1978(7) 0.7494(7) 0.0135(13) Uani 1 1 d .
O2 O 0.4651(12) 0.4276(11) 0.8189(6) 0.016(2) Uani 1 1 d .
O3 O 0.4553(12) 0.4300(10) 0.6862(6) 0.0146(19) Uani 1 1 d .
O4 O 0.6974(8) 0.3937(7) 0.7469(8) 0.0159(15) Uani 1 1 d .
O5 O 1.2372(12) 1.0634(11) 0.6633(6) 0.018(2) Uani 1 1 d .
O6 O 0.4891(12) 0.2077(11) 0.6126(6) 0.016(2) Uani 1 1 d U
O7 O 0.4838(14) 0.9867(12) 0.6759(7) 0.022(2) Uani 1 1 d .
O8 O 1.2411(12) 1.0612(11) 0.8364(6) 0.017(2) Uani 1 1 d .
O9 O 0.4956(12) 0.2044(11) 0.8848(6) 0.017(2) Uani 1 1 d .
O10 O 0.4827(14) 0.9800(12) 0.8163(6) 0.021(2) Uani 1 1 d .
O11 O 0.3569(12) 0.3895(12) 0.9480(7) 0.023(2) Uani 1 1 d .
O12 O 0.6635(13) 0.4411(12) 0.9279(7) 0.025(2) Uani 1 1 d .
O13 O 0.8684(13) 0.6104(11) 0.8201(6) 0.031(2) Uani 1 1 d .
O14 O 0.9768(12) 0.5087(11) 0.7044(7) 0.031(2) Uani 1 1 d .
O15 O 0.7668(12) 0.6577(10) 0.6938(6) 0.025(2) Uani 1 1 d .
O16 O 0.3454(12) 0.3952(11) 0.5578(7) 0.021(2) Uani 1 1 d .
O17 O 0.6520(12) 0.4534(11) 0.5725(6) 0.018(2) Uani 1 1 d .
O18 O 1.1188(12) 1.1288(11) 0.5424(7) 0.020(2) Uani 1 1 d .
O19 O 1.2492(11) 0.9108(10) 0.5428(6) 0.018(2) Uani 1 1 d .
O20 O 0.9890(11) 0.8977(11) 0.6151(6) 0.0158(19) Uani 1 1 d U
O21 O 0.7489(9) 1.0192(9) 0.7468(10) 0.030(2) Uani 1 1 d .
O22 O 0.5345(10) 0.7703(8) 0.7459(8) 0.0225(18) Uani 1 1 d .
O23 O 1.2541(12) 0.9113(12) 0.9558(7) 0.024(2) Uani 1 1 d .
O24 O 1.1218(13) 1.1261(12) 0.9608(6) 0.021(2) Uani 1 1 d U
O25 O 0.9902(12) 0.8991(11) 0.8857(6) 0.018(2) Uani 1 1 d U
O26 O 0.9552(11) 0.6272(12) 0.5295(7) 0.023(2) Uani 1 1 d .
O27 O 0.6257(14) 0.7820(12) 0.5763(7) 0.026(2) Uani 1 1 d .
O28 O 0.6402(13) 0.7629(13) 0.9104(7) 0.030(3) Uani 1 1 d .
O29 O 0.9687(13) 0.6297(12) 0.9785(7) 0.026(3) Uani 1 1 d .
N1 N 1.263(2) 0.6460(19) 0.8796(13) 0.052(5) Uani 1 1 d .
OW1 O 1.2586(17) 0.6521(15) 0.6213(9) 0.042(3) Uani 1 1 d .
N2 N 0.860(2) 1.2294(18) 0.6166(11) 0.037(4) Uani 1 1 d .
N3 N 0.852(2) 1.216(2) 0.8857(11) 0.041(4) Uani 1 1 d .

loop_
_atom_site_aniso_label
_atom_site_aniso_U_11
_atom_site_aniso_U_22
_atom_site_aniso_U_33
_atom_site_aniso_U_23
_atom_site_aniso_U_13
_atom_site_aniso_U_12
U1 0.0088(2) 0.0089(2) 0.0211(3) 0.0009(2) -0.0001(2) -0.00452(17)
U2 0.0096(2) 0.0094(2) 0.0206(3) -0.0007(2) 0.0005(2) -0.00566(17)
Ag1 0.0210(4) 0.0377(5) 0.0248(5) 0.0001(7) -0.0018(6) 0.0057(4)
Ag2 0.0163(8) 0.0325(10) 0.0467(12) -0.0077(9) 0.0129(8) -0.0032(7)
Ag3 0.0209(9) 0.0513(13) 0.0673(17) 0.0260(12) -0.0209(10) -0.0125(9)
P1 0.0117(16) 0.0104(15) 0.021(2) -0.0009(13) 0.0018(14) -0.0061(13)
P2 0.0110(12) 0.0076(11) 0.0284(18) -0.0011(15) 0.0021(15) -0.0036(9)
P3 0.0103(15) 0.0062(14) 0.023(2) 0.0031(13) -0.0014(14) -0.0055(12)
P4 0.0088(15) 0.0061(14) 0.0204(19) 0.0007(12) -0.0002(13) -0.0052(12)
P5 0.0093(11) 0.0079(10) 0.0234(15) 0.0017(15) 0.0016(15) 0.0017(8)
P6 0.0088(15) 0.0084(15) 0.0221(19) -0.0002(13) 0.0019(13) -0.0046(12)
B1 0.009(3) 0.008(3) 0.014(4) -0.001(4) -0.001(4) -0.003(3)
B2 0.009(4) 0.009(4) 0.014(5) 0.002(4) -0.003(4) 0.001(3)
B3 0.008(4) 0.006(4) 0.015(5) 0.001(3) 0.000(4) 0.000(3)
O1 0.011(3) 0.008(3) 0.020(4) -0.005(5) -0.006(5) -0.001(2)
O2 0.015(5) 0.010(4) 0.023(5) -0.001(4) 0.002(4) 0.004(4)
O3 0.014(5) 0.007(4) 0.021(5) -0.003(4) -0.003(4) 0.001(4)
O4 0.007(3) 0.009(3) 0.031(4) 0.000(5) -0.003(5) -0.001(2)
O5 0.010(5) 0.017(5) 0.021(6) -0.002(4) -0.003(4) -0.006(4)
O6 0.014(4) 0.012(4) 0.020(4) 0.003(3) 0.005(3) -0.002(3)
O7 0.032(6) 0.015(5) 0.023(5) -0.004(4) -0.005(4) 0.011(5)
O8 0.012(5) 0.016(5) 0.022(6) 0.001(4) 0.000(4) -0.001(4)
O9 0.017(5) 0.009(4) 0.023(5) 0.003(4) 0.002(4) -0.002(4)
O10 0.030(6) 0.016(5) 0.022(6) 0.006(4) 0.006(5) 0.013(4)
O11 0.015(5) 0.024(5) 0.023(6) -0.007(5) 0.008(4) -0.007(4)
O12 0.017(5) 0.016(5) 0.039(7) -0.008(5) -0.004(5) -0.005(4)
O13 0.032(6) 0.024(5) 0.027(6) -0.006(4) 0.004(4) -0.013(4)
O14 0.020(5) 0.025(5) 0.047(7) 0.000(5) 0.011(5) 0.002(4)
O15 0.019(5) 0.017(4) 0.033(6) 0.005(4) -0.004(4) -0.004(4)
O16 0.015(5) 0.016(5) 0.030(6) -0.004(4) -0.007(4) 0.004(4)
O17 0.014(5) 0.011(4) 0.023(6) 0.000(4) -0.003(4) -0.008(4)
O18 0.018(5) 0.010(4) 0.031(6) 0.001(4) 0.000(4) 0.002(4)
O19 0.009(4) 0.011(4) 0.031(6) -0.002(4) 0.003(4) -0.001(4)
O20 0.008(3) 0.013(3) 0.021(4) 0.001(3) 0.002(3) -0.007(3)
O21 0.009(3) 0.023(4) 0.056(6) -0.002(7) 0.000(6) 0.001(3)
O22 0.019(4) 0.009(3) 0.039(5) 0.001(5) 0.004(6) 0.003(3)
O23 0.013(5) 0.018(5) 0.038(7) 0.006(5) -0.002(5) -0.003(4)
O24 0.018(4) 0.019(4) 0.022(4) -0.005(3) 0.006(3) -0.002(3)
O25 0.017(2) 0.017(2) 0.019(2) 0.0004(13) -0.0004(13) 0.0033(14)
O26 0.003(4) 0.017(5) 0.049(7) 0.005(4) 0.000(4) 0.004(4)
O27 0.024(5) 0.021(5) 0.034(6) -0.001(4) 0.007(4) 0.006(4)
O28 0.014(5) 0.031(6) 0.041(7) 0.013(5) -0.004(4) -0.002(4)
O29 0.020(5) 0.015(5) 0.040(7) 0.004(4) 0.001(5) -0.004(4)
N1 0.040(10) 0.027(9) 0.093(15) 0.011(9) 0.035(10) 0.014(8)
OW1 0.031(7) 0.027(7) 0.065(10) 0.000(6) -0.001(7) 0.002(6)
N2 0.035(9) 0.028(8) 0.050(10) 0.005(7) 0.015(7) 0.012(7)
N3 0.027(8) 0.046(10) 0.054(11) -0.012(8) -0.011(8) 0.015(7)

loop_
_atom_type_symbol
_atom_type_description
_atom_type_scat_dispersion_real
_atom_type_scat_dispersion_imag
_atom_type_scat_source
O O 0.0106 0.0060 'International Tables Vol C Tables 4.2.6.8 and 6.1.1.4'
B B 0.0013 0.0007 'International Tables Vol C Tables 4.2.6.8 and 6.1.1.4'
Ag Ag -0.8971 1.1015 'International Tables Vol C Tables 4.2.6.8 and 6.1.1.4'
P P 0.1023 0.0942 'International Tables Vol C Tables 4.2.6.8 and 6.1.1.4'
U U -9.6767 9.6646 'International Tables Vol C Tables 4.2.6.8 and 6.1.1.4'
N N 0.0061 0.0033 'International Tables Vol C Tables 4.2.6.8 and 6.1.1.4'

loop_
_geom_angle_atom_site_label_1
_geom_angle_atom_site_label_2
_geom_angle_atom_site_label_3
_geom_angle
_geom_angle_site_symmetry_1
_geom_angle_site_symmetry_3
O26 U1 O27 177.2(5) . .
O26 U1 O18 86.2(4) . 2_776
O27 U1 O18 91.7(4) . 2_776
O26 U1 O17 84.0(4) . .
O27 U1 O17 96.5(4) . .
O18 U1 O17 139.8(4) 2_776 .
O26 U1 O16 90.2(4) . 2_666
O27 U1 O16 87.4(5) . 2_666
O18 U1 O16 71.7(4) 2_776 2_666
O17 U1 O16 69.4(4) . 2_666
O26 U1 O20 86.8(4) . .
O27 U1 O20 94.5(5) . .
O18 U1 O20 76.6(4) 2_776 .
O17 U1 O20 141.3(4) . .
O16 U1 O20 148.3(4) 2_666 .
O26 U1 O15 102.9(5) . .
O27 U1 O15 79.9(4) . .
O18 U1 O15 147.8(4) 2_776 .
O17 U1 O15 72.4(3) . .
O16 U1 O15 137.9(4) 2_666 .
O20 U1 O15 73.2(3) . .
O28 U2 O29 178.5(6) . .
O28 U2 O24 95.1(5) . 2_777
O29 U2 O24 83.8(5) . 2_777
O28 U2 O25 90.7(4) . .
O29 U2 O25 90.0(4) . .
O24 U2 O25 74.6(4) 2_777 .
O28 U2 O11 86.7(5) . 2_667
O29 U2 O11 91.9(5) . 2_667
O24 U2 O11 71.8(4) 2_777 2_667
O25 U2 O11 145.9(4) . 2_667
O28 U2 O12 94.1(5) . .
O29 U2 O12 86.2(4) . .
O24 U2 O12 139.4(4) 2_777 .
O25 U2 O12 144.7(4) . .
O11 U2 O12 69.4(4) 2_667 .
O28 U2 O13 95.2(5) . .
O29 U2 O13 86.3(5) . .
O24 U2 O13 146.8(4) 2_777 .
O25 U2 O13 73.8(3) . .
O11 U2 O13 140.3(4) 2_667 .
O12 U2 O13 70.9(4) . .
O25 Ag1 O20 171.9(3) . .
O25 Ag1 O21 96.4(5) . .
O20 Ag1 O21 91.6(5) . .
O19 Ag2 O19 180.0(2) 2_776 1_455
O23 Ag3 O23 180.000(1) 2_777 1_455
O11 P1 O12 116.9(7) . .
O11 P1 O2 105.5(6) . .
O12 P1 O2 112.1(7) . .
O11 P1 O9 113.8(6) . .
O12 P1 O9 104.4(6) . .
O2 P1 O9 103.6(6) . .
O13 P2 O14 113.7(7) . .
O13 P2 O15 108.6(6) . .
O14 P2 O15 110.5(6) . .
O13 P2 O4 110.7(7) . .
O14 P2 O4 104.9(5) . .
O15 P2 O4 108.3(5) . .
O16 P3 O17 115.2(6) . .
O16 P3 O6 113.2(6) . .
O17 P3 O6 105.5(6) . .
O16 P3 O3 104.6(6) . .
O17 P3 O3 112.6(6) . .
O6 P3 O3 105.4(6) . .
O18 P4 O19 113.6(6) . .
O18 P4 O20 110.6(6) . .
O19 P4 O20 111.6(6) . .
O18 P4 O5 107.1(6) . .
O19 P4 O5 110.5(6) . .
O20 P4 O5 102.8(6) . .
O21 P5 O10 112.2(8) . .
O21 P5 O7 113.1(8) . .
O10 P5 O7 106.0(5) . .
O21 P5 O22 114.4(5) . .
O10 P5 O22 103.4(7) . .
O7 P5 O22 106.9(7) . .
O24 P6 O23 113.0(7) . .
O24 P6 O25 109.4(6) . .
O23 P6 O25 112.5(6) . .
O24 P6 O8 109.3(6) . .
O23 P6 O8 109.7(6) . .
O25 P6 O8 102.4(6) . .
O2 B1 O3 108.2(8) . .
O2 B1 O4 114.5(12) . .
O3 B1 O4 112.7(12) . .
O2 B1 O1 107.8(11) . 1_545
O3 B1 O1 106.1(11) . 1_545
O4 B1 O1 107.1(8) . 1_545
O5 B2 O6 114.7(11) 1_455 1_565
O5 B2 O7 111.5(11) 1_455 .
O6 B2 O7 107.1(11) 1_565 .
O5 B2 O1 108.6(11) 1_455 .
O6 B2 O1 108.4(11) 1_565 .
O7 B2 O1 106.2(10) . .
O8 B3 O9 110.1(11) . 1_665
O8 B3 O10 109.2(11) . 1_655
O9 B3 O10 107.7(11) 1_665 1_655
O8 B3 O1 110.6(11) . 1_655
O9 B3 O1 108.9(10) 1_665 1_655
O10 B3 O1 110.3(11) 1_655 1_655
B3 O1 B2 118.5(7) 1_455 .
B3 O1 B1 120.7(12) 1_455 1_565
B2 O1 B1 120.7(12) . 1_565
B1 O2 P1 121.6(9) . .
B1 O3 P3 119.4(9) . .
B1 O4 P2 128.4(6) . .
B2 O5 P4 124.4(10) 1_655 .
B2 O6 P3 124.5(9) 1_545 .
B2 O7 P5 126.3(10) . .
B3 O8 P6 127.8(10) . .
B3 O9 P1 126.0(9) 1_445 .
B3 O10 P5 123.2(9) 1_455 .
P1 O11 U2 145.1(7) . 2_667
P1 O12 U2 130.9(6) . .
P2 O13 U2 155.5(7) . .
P2 O15 U1 129.3(6) . .
P3 O16 U1 137.9(6) . 2_666
P3 O17 U1 134.8(6) . .
P4 O18 U1 146.1(6) . 2_776
P4 O19 Ag2 125.8(6) . 1_655
P4 O20 U1 132.0(6) . .
P4 O20 Ag1 109.8(5) . .
U1 O20 Ag1 116.5(4) . .
P5 O21 Ag1 128.5(5) . .
P6 O23 Ag3 126.1(6) . 1_655
P6 O24 U2 150.6(7) . 2_777
P6 O25 Ag1 109.9(6) . .
P6 O25 U2 131.6(6) . .
Ag1 O25 U2 115.4(4) . .

loop_
_geom_bond_atom_site_label_1
_geom_bond_atom_site_label_2
_geom_bond_distance
_geom_bond_site_symmetry_2
U1 O26 1.753(9) .
U1 O27 1.795(11) .
U1 O18 2.311(11) 2_776
U1 O17 2.350(9) .
U1 O16 2.365(12) 2_666
U1 O20 2.370(10) .
U1 O15 2.468(10) .
U2 O28 1.756(11) .
U2 O29 1.785(12) .
U2 O24 2.326(10) 2_777
U2 O25 2.358(11) .
U2 O11 2.366(11) 2_667
U2 O12 2.384(10) .
U2 O13 2.398(10) .
Ag1 O25 2.357(11) .
Ag1 O20 2.394(11) .
Ag1 O21 2.407(8) .
Ag2 O19 2.214(10) 2_776
Ag2 O19 2.214(10) 1_455
Ag3 O23 2.189(11) 2_777
Ag3 O23 2.189(11) 1_455
P1 O11 1.496(11) .
P1 O12 1.500(11) .
P1 O2 1.556(11) .
P1 O9 1.560(10) .
P2 O13 1.466(11) .
P2 O14 1.515(10) .
P2 O15 1.562(10) .
P2 O4 1.588(7) .
P3 O16 1.493(11) .
P3 O17 1.515(10) .
P3 O6 1.572(10) .
P3 O3 1.574(11) .
P4 O18 1.516(10) .
P4 O19 1.519(10) .
P4 O20 1.528(10) .
P4 O5 1.581(11) .
P5 O21 1.488(8) .
P5 O10 1.537(11) .
P5 O7 1.543(12) .
P5 O22 1.556(8) .
P6 O24 1.513(11) .
P6 O23 1.514(11) .
P6 O25 1.542(11) .
P6 O8 1.589(11) .
B1 O2 1.42(2) .
B1 O3 1.448(19) .
B1 O4 1.459(12) .
B1 O1 1.568(11) 1_545
B2 O5 1.420(17) 1_455
B2 O6 1.421(17) 1_565
B2 O7 1.473(17) .
B2 O1 1.561(19) .
B3 O8 1.451(17) .
B3 O9 1.469(18) 1_665
B3 O10 1.473(16) 1_655
B3 O1 1.490(18) 1_655
O1 B3 1.490(18) 1_455
O1 B1 1.568(11) 1_565
O5 B2 1.420(17) 1_655
O6 B2 1.421(17) 1_545
O9 B3 1.469(18) 1_445
O10 B3 1.473(16) 1_455
O11 U2 2.366(11) 2_667
O16 U1 2.365(12) 2_666
O18 U1 2.311(11) 2_776
O19 Ag2 2.214(9) 1_655
O23 Ag3 2.189(10) 1_655
O24 U2 2.326(10) 2_777
